data_7152453
loop_
_publ_author_name
'Boyd, Derek R.'
'Sharma, Narain D.'
'Malone, John F.'
'McIntyre, Peter B. A.'
'Stevenson, Paul J.'
'Allen, Christopher C. R.'
'Kwit, Marcin'
'Gawronski, Jacek'

_publ_section_title
;
 Structure, stereochemistry and synthesis of enantiopure cyclohexenone
 cis-diol bacterial metabolites derived from phenols.
;
_journal_issue 30
_journal_name_full 'Organic &amp; biomolecular chemistry'
_journal_page_first 6217
_journal_page_last 6229
_journal_paper_doi 10.1039/c2ob25079a
_journal_volume 10
_journal_year 2012
_chemical_absolute_configuration syn
_chemical_formula_moiety 'C7 H9 F O3'
_chemical_formula_sum 'C7 H9 F O3'
_chemical_formula_weight 160.14
_chemical_name_systematic
;
?
;
_space_group_IT_number 19
_symmetry_cell_setting orthorhombic
_symmetry_space_group_name_Hall 'P 2ac 2ab'
_symmetry_space_group_name_H-M 'P 21 21 21'
_atom_sites_solution_hydrogens difmap
_atom_sites_solution_primary direct
_atom_sites_solution_secondary difmap
_audit_creation_method SHELXL-97
_cell_angle_alpha 90.00
_cell_angle_beta 90.00
_cell_angle_gamma 90.00
_cell_formula_units_Z 4
_cell_length_a 4.641(2)
_cell_length_b 10.535(3)
_cell_length_c 15.936(4)
_cell_measurement_reflns_used 3415
_cell_measurement_temperature 298(2)
_cell_measurement_theta_max 27.95
_cell_measurement_theta_min 2.32
_cell_volume 779.2(4)
_computing_cell_refinement 'Bruker SAINT'
_computing_data_collection 'Bruker SMART'
_computing_data_reduction 'Bruker SAINT'
_computing_molecular_graphics 'Bruker SHELXTL'
_computing_publication_material 'Bruker SHELXTL'
_computing_structure_refinement 'SHELXL-97 (Sheldrick, 1997)'
_computing_structure_solution 'SHELXS-97 (Sheldrick, 1990)'
_diffrn_ambient_temperature 298(2)
_diffrn_measured_fraction_theta_full 0.983
_diffrn_measured_fraction_theta_max 0.983
_diffrn_measurement_device_type 'Bruker SMART CCD area detector'
_diffrn_measurement_method 'phi and omega scans'
_diffrn_radiation_monochromator graphite
_diffrn_radiation_source 'fine-focus sealed tube'
_diffrn_radiation_type MoK\a
_diffrn_radiation_wavelength 0.71073
_diffrn_reflns_av_R_equivalents 0.0303
_diffrn_reflns_av_sigmaI/netI 0.0441
_diffrn_reflns_limit_h_max 6
_diffrn_reflns_limit_h_min -5
_diffrn_reflns_limit_k_max 13
_diffrn_reflns_limit_k_min -13
_diffrn_reflns_limit_l_max 20
_diffrn_reflns_limit_l_min -20
_diffrn_reflns_number 3415
_diffrn_reflns_theta_full 27.95
_diffrn_reflns_theta_max 27.95
_diffrn_reflns_theta_min 2.32
_exptl_absorpt_coefficient_mu 0.121
_exptl_absorpt_correction_T_max 1.000
_exptl_absorpt_correction_T_min 0.980
_exptl_absorpt_correction_type empirical
_exptl_absorpt_process_details 'Bruker SADABS'
_exptl_crystal_colour colourless
_exptl_crystal_density_diffrn 1.365
_exptl_crystal_density_method 'not measured'
_exptl_crystal_description blocks
_exptl_crystal_F_000 336
_exptl_crystal_size_max 0.15
_exptl_crystal_size_mid 0.15
_exptl_crystal_size_min 0.15
_refine_diff_density_max 0.155
_refine_diff_density_min -0.154
_refine_diff_density_rms 0.039
_refine_ls_abs_structure_details 'Flack H D (1983), Acta Cryst. A39, 876-881'
_refine_ls_abs_structure_Flack -0.1(14)
_refine_ls_extinction_method none
_refine_ls_goodness_of_fit_ref 1.052
_refine_ls_hydrogen_treatment constr
_refine_ls_matrix_type full
_refine_ls_number_parameters 103
_refine_ls_number_reflns 1482
_refine_ls_number_restraints 0
_refine_ls_restrained_S_all 1.052
_refine_ls_R_factor_all 0.0547
_refine_ls_R_factor_gt 0.0448
_refine_ls_shift/su_max 0.003
_refine_ls_shift/su_mean 0.000
_refine_ls_structure_factor_coef Fsqd
_refine_ls_weighting_details 'calc w=1/[\s^2^(Fo^2^)+(0.0603P)^2^+0.0327P] where P=(Fo^2^+2Fc^2^)/3'
_refine_ls_weighting_scheme calc
_refine_ls_wR_factor_gt 0.1107
_refine_ls_wR_factor_ref 0.1151
_reflns_number_gt 1205
_reflns_number_total 1482
_reflns_threshold_expression >2sigma(I)
_cod_data_source_file c2ob25079a.txt
_cod_data_source_block 4gR
_cod_original_sg_symbol_H-M P2(1)2(1)2(1)
_cod_database_code 7152453

loop_
_symmetry_equiv_pos_as_xyz
'x, y, z'
'-x+1/2, -y, z+1/2'
'-x, y+1/2, -z+1/2'
'x+1/2, -y+1/2, -z'

loop_
_atom_site_label
_atom_site_type_symbol
_atom_site_fract_x
_atom_site_fract_y
_atom_site_fract_z
_atom_site_U_iso_or_equiv
_atom_site_adp_type
_atom_site_occupancy
_atom_site_symmetry_multiplicity
_atom_site_calc_flag
_atom_site_refinement_flags
C1 C 0.7850(5) 0.98591(18) 0.24359(14) 0.0497(5) Uani 1 1 d .
O1 O 0.8967(5) 1.01891(15) 0.30879(11) 0.0752(5) Uani 1 1 d .
C2 C 0.8144(5) 1.05404(18) 0.16638(15) 0.0571(6) Uani 1 1 d .
H2 H 0.8934 1.1351 0.1680 0.068 Uiso 1 1 calc R
C3 C 0.7344(5) 1.0072(2) 0.09237(14) 0.0564(6) Uani 1 1 d .
C4 C 0.5930(5) 0.87903(18) 0.08671(14) 0.0498(5) Uani 1 1 d .
H4 H 0.3838 0.8916 0.0853 0.060 Uiso 1 1 calc R
O4 O 0.6767(4) 0.81933(16) 0.01114(10) 0.0630(5) Uani 1 1 d .
H4' H 0.5387 0.7812 -0.0088 0.076 Uiso 1 1 calc R
C5 C 0.6639(4) 0.79634(18) 0.16098(13) 0.0461(5) Uani 1 1 d .
H5 H 0.5487 0.7184 0.1591 0.055 Uiso 1 1 calc R
O5 O 0.9614(3) 0.76593(12) 0.15841(10) 0.0510(4) Uani 1 1 d .
H5' H 0.9830 0.6902 0.1685 0.061 Uiso 1 1 calc R
C6 C 0.6013(5) 0.86774(18) 0.24001(14) 0.0525(6) Uani 1 1 d .
H6 H 0.3980 0.8930 0.2397 0.063 Uiso 1 1 calc R
F6 F 0.6508(4) 0.79296(14) 0.30924(9) 0.0785(5) Uani 1 1 d .
C7 C 0.7774(11) 1.0783(3) 0.0123(2) 0.1059(14) Uani 1 1 d .
H7A H 0.8529 1.1612 0.0243 0.159 Uiso 1 1 calc R
H7B H 0.5963 1.0865 -0.0163 0.159 Uiso 1 1 calc R
H7C H 0.9108 1.0330 -0.0227 0.159 Uiso 1 1 calc R

loop_
_atom_site_aniso_label
_atom_site_aniso_U_11
_atom_site_aniso_U_22
_atom_site_aniso_U_33
_atom_site_aniso_U_23
_atom_site_aniso_U_13
_atom_site_aniso_U_12
C1 0.0537(12) 0.0409(10) 0.0545(12) -0.0176(10) 0.0015(10) 0.0010(10)
O1 0.1015(13) 0.0615(9) 0.0625(10) -0.0159(8) -0.0069(10) -0.0196(10)
C2 0.0707(14) 0.0317(9) 0.0688(14) -0.0060(9) -0.0064(13) 0.0001(10)
C3 0.0636(13) 0.0407(10) 0.0648(13) -0.0002(11) -0.0090(11) 0.0055(10)
C4 0.0394(10) 0.0487(10) 0.0612(13) -0.0161(10) -0.0064(10) 0.0048(9)
O4 0.0597(10) 0.0671(10) 0.0622(10) -0.0237(8) -0.0103(8) 0.0012(9)
C5 0.0343(10) 0.0356(8) 0.0683(14) -0.0078(9) 0.0037(10) -0.0057(7)
O5 0.0396(8) 0.0363(6) 0.0771(10) -0.0009(7) 0.0037(7) 0.0038(6)
C6 0.0468(12) 0.0520(11) 0.0588(14) -0.0055(10) 0.0076(11) -0.0042(10)
F6 0.0949(12) 0.0730(8) 0.0676(9) 0.0054(7) 0.0119(8) -0.0210(8)
C7 0.167(4) 0.0688(17) 0.082(2) 0.0165(15) -0.028(2) -0.017(2)

loop_
_atom_type_symbol
_atom_type_description
_atom_type_scat_dispersion_real
_atom_type_scat_dispersion_imag
_atom_type_scat_source
C C 0.0033 0.0016 'International Tables Vol C Tables 4.2.6.8 and 6.1.1.4'
H H 0.0000 0.0000 'International Tables Vol C Tables 4.2.6.8 and 6.1.1.4'
F F 0.0171 0.0103 'International Tables Vol C Tables 4.2.6.8 and 6.1.1.4'
O O 0.0106 0.0060 'International Tables Vol C Tables 4.2.6.8 and 6.1.1.4'

loop_
_geom_angle_atom_site_label_1
_geom_angle_atom_site_label_2
_geom_angle_atom_site_label_3
_geom_angle
O1 C1 C2 123.5(2)
O1 C1 C6 120.7(2)
C2 C1 C6 115.8(2)
C3 C2 C1 123.3(3)
C3 C2 H2 118.3
C1 C2 H2 118.3
C2 C3 C7 122.3(3)
C2 C3 C4 120.5(2)
C7 C3 C4 117.2(2)
O4 C4 C3 109.3(2)
O4 C4 C5 110.6(2)
C3 C4 C5 112.2(2)
O4 C4 H4 108.2
C3 C4 H4 108.2
C5 C4 H4 108.2
C4 O4 H4' 109.5
O5 C5 C6 109.10(18)
O5 C5 C4 108.70(18)
C6 C5 C4 109.2(2)
O5 C5 H5 109.9
C6 C5 H5 109.9
C4 C5 H5 109.9
C5 O5 H5' 109.5
F6 C6 C5 110.8(2)
F6 C6 C1 110.3(2)
C5 C6 C1 109.7(2)
F6 C6 H6 108.7
C5 C6 H6 108.7
C1 C6 H6 108.7
C3 C7 H7A 109.5
C3 C7 H7B 109.5
H7A C7 H7B 109.5
C3 C7 H7C 109.5
H7A C7 H7C 109.5
H7B C7 H7C 109.5

loop_
_geom_bond_atom_site_label_1
_geom_bond_atom_site_label_2
_geom_bond_distance
C1 O1 1.212(3)
C1 C2 1.431(4)
C1 C6 1.510(4)
C2 C3 1.331(4)
C2 H2 0.9300
C3 C7 1.493(5)
C3 C4 1.504(4)
C4 O4 1.413(4)
C4 C5 1.506(4)
C4 H4 0.9800
O4 H4' 0.8200
C5 O5 1.418(4)
C5 C6 1.495(4)
C5 H5 0.9800
O5 H5' 0.8200
C6 F6 1.375(4)
C6 H6 0.9800
C7 H7A 0.9600
C7 H7B 0.9600
C7 H7C 0.9600

loop_
_geom_torsion_atom_site_label_1
_geom_torsion_atom_site_label_2
_geom_torsion_atom_site_label_3
_geom_torsion_atom_site_label_4
_geom_torsion
O1 C1 C2 C3 168.1(2)
C6 C1 C2 C3 -12.2(3)
C1 C2 C3 C7 -177.6(3)
C1 C2 C3 C4 2.8(4)
C2 C3 C4 O4 -146.2(2)
C7 C3 C4 O4 34.3(3)
C2 C3 C4 C5 -23.1(3)
C7 C3 C4 C5 157.4(3)
O4 C4 C5 O5 55.2(2)
C3 C4 C5 O5 -67.1(2)
O4 C4 C5 C6 174.13(18)
C3 C4 C5 C6 51.8(3)
O5 C5 C6 F6 -64.1(2)
C4 C5 C6 F6 177.20(18)
O5 C5 C6 C1 57.9(2)
C4 C5 C6 C1 -60.8(3)
O1 C1 C6 F6 -16.7(3)
C2 C1 C6 F6 163.65(18)
O1 C1 C6 C5 -139.0(2)
C2 C1 C6 C5 41.3(3)
